data_1543763
loop_
_publ_author_name
'Saska, Jan'
'Lewis, William'
'Paton, Robert'
'Denton, Ross Matthew'

_publ_section_title
;
 Synthesis of Malhamensilipin A Exploiting Iterative
 Epoxidation/Chlorination: Experimental and Computational Analysis of
 Epoxide-Derived Chloronium Ions
;
_journal_name_full 'Chem. Sci.'
_journal_paper_doi 10.1039/C6SC03012B
_journal_year 2016
_chemical_absolute_configuration ad
_chemical_formula_moiety 'C17 H29 Cl3 O3'
_chemical_formula_sum 'C17 H29 Cl3 O3'
_chemical_formula_weight 387.75
_chemical_name_systematic
; 
 ? 
;
_space_group_IT_number 19
_symmetry_cell_setting orthorhombic
_symmetry_space_group_name_Hall 'P 2ac 2ab'
_symmetry_space_group_name_H-M 'P 21 21 21'
_atom_sites_solution_hydrogens geom
_atom_sites_solution_primary direct
_atom_sites_solution_secondary difmap
_audit_creation_method 'enCIFer editing of SHELXL-97 created file'
_audit_update_record
;
2016-03-24 deposited with the CCDC.
2016-08-02 downloaded from the CCDC.
;
_cell_angle_alpha 90.00
_cell_angle_beta 90.00
_cell_angle_gamma 90.00
_cell_formula_units_Z 4
_cell_length_a 5.1865(3)
_cell_length_b 9.3623(5)
_cell_length_c 40.6608(18)
_cell_measurement_reflns_used 4779
_cell_measurement_temperature 90(2)
_cell_measurement_theta_max 74.37
_cell_measurement_theta_min 3.26
_cell_volume 1974.39(18)
_computing_cell_refinement
;
CrysAlisPro, Oxford Diffraction Ltd.,
Version 1.171.34.36 (release 02-08-2010 CrysAlis171 .NET)
(compiled Nov  6 2009,16:24:50)
;
_computing_data_collection
;
CrysAlisPro, Oxford Diffraction Ltd.,
Version 1.171.34.36 (release 02-08-2010 CrysAlis171 .NET)
(compiled Nov  6 2009,16:24:50)
;
_computing_data_reduction
;
CrysAlisPro, Oxford Diffraction Ltd.,
Version 1.171.34.36 (release 02-08-2010 CrysAlis171 .NET)
(compiled Nov  6 2009,16:24:50)
;
_computing_molecular_graphics ' ? '
_computing_publication_material 'enCIFer(Allen et al.,2004);PLATON(Spek,2003)'
_computing_structure_refinement 'SHELXL97 (Sheldrick, 2008)'
_computing_structure_solution 'SHELXS97 (Sheldrick, 2008)'
_diffrn_ambient_temperature 90(2)
_diffrn_detector_area_resol_mean 10.3613
_diffrn_measured_fraction_theta_full 0.998
_diffrn_measured_fraction_theta_max 0.977
_diffrn_measurement_device_type 'SuperNova, Single source at offset), Atlas'
_diffrn_measurement_method '\w scans'
_diffrn_radiation_monochromator mirror
_diffrn_radiation_source 'SuperNova (Cu) X-ray Source'
_diffrn_radiation_type 'Cu K\a'
_diffrn_radiation_wavelength 1.5418
_diffrn_reflns_av_R_equivalents 0.0480
_diffrn_reflns_av_sigmaI/netI 0.0488
_diffrn_reflns_limit_h_max 6
_diffrn_reflns_limit_h_min -4
_diffrn_reflns_limit_k_max 11
_diffrn_reflns_limit_k_min -10
_diffrn_reflns_limit_l_max 47
_diffrn_reflns_limit_l_min -49
_diffrn_reflns_number 10046
_diffrn_reflns_theta_full 67.50
_diffrn_reflns_theta_max 74.54
_diffrn_reflns_theta_min 4.35
_diffrn_standards_decay_% 0
_diffrn_standards_number 0
_exptl_absorpt_coefficient_mu 4.291
_exptl_absorpt_correction_T_max 1.096
_exptl_absorpt_correction_T_min 0.3
_exptl_absorpt_correction_type gaussian
_exptl_absorpt_process_details
;
CrysAlisPro, Oxford Diffraction Ltd., 
Version 1.171.34.36 (release 02-08-2010 CrysAlis171 .NET) 
(compiled Jan  5 2010,16:28:46) 
Analytical numeric absorption correction using a multifaceted crystal 
model based on expressions derived by R.C. Clark & J.S. Reid. 
(Clark, R. C. & Reid, J. S. (1995). Acta Cryst. A51, 887-897) 
;
_exptl_crystal_colour colourless
_exptl_crystal_density_diffrn 1.304
_exptl_crystal_description block
_exptl_crystal_F_000 824
_exptl_crystal_size_max 0.4221
_exptl_crystal_size_mid 0.0789
_exptl_crystal_size_min 0.0506
_refine_diff_density_max 0.530
_refine_diff_density_min -0.512
_refine_diff_density_rms 0.094
_refine_ls_abs_structure_details 'Flack H D (1983), Acta Cryst. A39, 876-881, 1503 Friedel pairs measured'
_refine_ls_abs_structure_Flack 0.02(3)
_refine_ls_extinction_method none
_refine_ls_goodness_of_fit_ref 1.218
_refine_ls_hydrogen_treatment constr
_refine_ls_matrix_type full
_refine_ls_number_parameters 212
_refine_ls_number_reflns 3919
_refine_ls_number_restraints 0
_refine_ls_restrained_S_all 1.218
_refine_ls_R_factor_all 0.0726
_refine_ls_R_factor_gt 0.0638
_refine_ls_shift/su_max 0.000
_refine_ls_shift/su_mean 0.000
_refine_ls_structure_factor_coef Fsqd
_refine_ls_weighting_details 'calc w=1/[\s^2^(Fo^2^)+(0.0055P)^2^+8.0722P] where P=(Fo^2^+2Fc^2^)/3'
_refine_ls_weighting_scheme calc
_refine_ls_wR_factor_gt 0.1382
_refine_ls_wR_factor_ref 0.1414
_reflns_number_gt 3563
_reflns_number_total 3919
_reflns_threshold_expression I>2\s(I)
_cod_data_source_file c6sc03012b2.cif
_cod_data_source_block JSRDCC
_cod_original_cell_volume 1974.38(17)
_cod_database_code 1543763
_nottingham_internal_coll_name JSRDCC
_nottingham_internal_coll_number 10309
_nottingham_internal_coll_client JS/RD
_nottingham_internal_coll_type custom
_nottingham_internal_coll_frame_time '30 and 120'
_nottingham_internal_coll_frame_width 1
_nottingham_internal_coll_frame_method '\w scans'
_nottingham_internal_coll_user wl
_nottingham_internal_coll_date 30/3/2011
_nottingham_internal_process_user wl
_nottingham_internal_process_date 31/03/2011
_nottingham_internal_solution_user wl
_nottingham_internal_solution_date 31/3/2011
_nottingham_internal_refinement_user wl
_nottingham_internal_refinement_date 31/3/2011
_nottingham_internal_validation_user wl
_nottingham_internal_validation_date 1/4/2011
_nottingham_internal_archive_date 1/4/2011

loop_
_symmetry_equiv_pos_as_xyz
'x, y, z'
'-x+1/2, -y, z+1/2'
'x+1/2, -y+1/2, -z'
'-x, y+1/2, -z+1/2'

loop_
_atom_site_label
_atom_site_type_symbol
_atom_site_fract_x
_atom_site_fract_y
_atom_site_fract_z
_atom_site_U_iso_or_equiv
_atom_site_adp_type
_atom_site_occupancy
_atom_site_symmetry_multiplicity
_atom_site_calc_flag
_atom_site_refinement_flags
C1 C -0.1499(11) 0.5909(6) 0.48164(12) 0.0206(12) Uani 1 1 d .
O1 O -0.0187(8) 0.6862(4) 0.47093(9) 0.0243(8) Uani 1 1 d .
O2 O -0.3670(7) 0.5433(4) 0.46725(9) 0.0222(8) Uani 1 1 d .
C2 C -0.1020(11) 0.5086(6) 0.51211(13) 0.0213(11) Uani 1 1 d .
H2 H -0.2383 0.4544 0.5215 0.026 Uiso 1 1 calc R
C3 C 0.1258(12) 0.5088(6) 0.52657(12) 0.0223(12) Uani 1 1 d .
H3 H 0.2659 0.5578 0.5166 0.027 Uiso 1 1 calc R
C4 C 0.1652(11) 0.4323(6) 0.55854(13) 0.0212(11) Uani 1 1 d .
H4 H -0.0026 0.3895 0.5656 0.025 Uiso 1 1 calc R
Cl1 Cl 0.3984(3) 0.28870(15) 0.55249(3) 0.0247(3) Uani 1 1 d .
C5 C 0.2586(10) 0.5342(6) 0.58550(13) 0.0199(11) Uani 1 1 d .
H5 H 0.1273 0.6115 0.5884 0.024 Uiso 1 1 calc R
O3 O 0.4996(8) 0.5985(4) 0.57733(8) 0.0219(8) Uani 1 1 d .
H3A H 0.4743 0.6684 0.5648 0.033 Uiso 1 1 calc R
C6 C 0.3035(10) 0.4634(6) 0.61851(12) 0.0191(11) Uani 1 1 d .
H6 H 0.4375 0.3880 0.6151 0.023 Uiso 1 1 calc R
Cl2 Cl 0.0122(3) 0.37380(14) 0.63121(3) 0.0221(3) Uani 1 1 d .
C7 C 0.4030(11) 0.5627(5) 0.64552(13) 0.0200(11) Uani 1 1 d .
H7 H 0.5717 0.6026 0.6379 0.024 Uiso 1 1 calc R
Cl3 Cl 0.1788(3) 0.71217(14) 0.65005(3) 0.0250(3) Uani 1 1 d .
C8 C 0.4476(10) 0.4927(6) 0.67839(13) 0.0214(11) Uani 1 1 d .
H8A H 0.5426 0.4022 0.6749 0.026 Uiso 1 1 calc R
H8B H 0.2786 0.4686 0.6883 0.026 Uiso 1 1 calc R
C9 C 0.5986(12) 0.5853(6) 0.70259(13) 0.0228(12) Uani 1 1 d .
H9A H 0.7398 0.6341 0.6907 0.027 Uiso 1 1 calc R
H9B H 0.4827 0.6596 0.7116 0.027 Uiso 1 1 calc R
C10 C 0.7120(11) 0.4996(6) 0.73076(12) 0.0211(11) Uani 1 1 d .
H10A H 0.8139 0.4195 0.7216 0.025 Uiso 1 1 calc R
H10B H 0.5696 0.4583 0.7439 0.025 Uiso 1 1 calc R
C11 C 0.8843(11) 0.5879(6) 0.75335(13) 0.0214(12) Uani 1 1 d .
H11A H 0.7778 0.6614 0.7644 0.026 Uiso 1 1 calc R
H11B H 1.0148 0.6381 0.7398 0.026 Uiso 1 1 calc R
C12 C 1.0225(11) 0.4996(6) 0.77950(12) 0.0201(11) Uani 1 1 d .
H12A H 0.8918 0.4526 0.7936 0.024 Uiso 1 1 calc R
H12B H 1.1231 0.4236 0.7685 0.024 Uiso 1 1 calc R
C13 C 1.2020(11) 0.5856(6) 0.80117(13) 0.0208(11) Uani 1 1 d .
H13A H 1.1015 0.6610 0.8124 0.025 Uiso 1 1 calc R
H13B H 1.3323 0.6332 0.7872 0.025 Uiso 1 1 calc R
C14 C 1.3396(12) 0.4958(6) 0.82683(13) 0.0246(12) Uani 1 1 d .
H14A H 1.4393 0.4202 0.8155 0.029 Uiso 1 1 calc R
H14B H 1.2092 0.4485 0.8409 0.029 Uiso 1 1 calc R
C15 C 1.5217(12) 0.5816(6) 0.84867(14) 0.0268(12) Uani 1 1 d .
H15A H 1.6480 0.6316 0.8349 0.040 Uiso 1 1 calc R
H15B H 1.6118 0.5168 0.8637 0.040 Uiso 1 1 calc R
H15C H 1.4225 0.6514 0.8614 0.040 Uiso 1 1 calc R
C16 C -0.4446(11) 0.6085(6) 0.43653(13) 0.0243(12) Uani 1 1 d .
H16A H -0.2914 0.6284 0.4227 0.029 Uiso 1 1 calc R
H16B H -0.5353 0.6996 0.4408 0.029 Uiso 1 1 calc R
C17 C -0.6206(12) 0.5054(7) 0.41935(14) 0.0292(13) Uani 1 1 d .
H17A H -0.5295 0.4152 0.4156 0.044 Uiso 1 1 calc R
H17B H -0.6746 0.5459 0.3982 0.044 Uiso 1 1 calc R
H17C H -0.7728 0.4879 0.4330 0.044 Uiso 1 1 calc R

loop_
_atom_site_aniso_label
_atom_site_aniso_U_11
_atom_site_aniso_U_22
_atom_site_aniso_U_33
_atom_site_aniso_U_23
_atom_site_aniso_U_13
_atom_site_aniso_U_12
C1 0.022(3) 0.022(3) 0.018(3) -0.002(2) -0.001(2) 0.004(2)
O1 0.028(2) 0.0221(19) 0.0232(18) 0.0081(15) 0.0000(17) -0.0019(18)
O2 0.018(2) 0.027(2) 0.0216(18) 0.0036(16) -0.0016(15) -0.0027(16)
C2 0.019(3) 0.023(3) 0.023(3) 0.004(2) 0.001(2) -0.001(2)
C3 0.033(3) 0.024(3) 0.010(2) 0.002(2) 0.001(2) 0.002(2)
C4 0.017(2) 0.023(3) 0.024(3) 0.003(2) 0.003(2) 0.002(2)
Cl1 0.0266(6) 0.0206(6) 0.0270(6) 0.0004(6) 0.0014(5) 0.0010(6)
C5 0.008(2) 0.023(3) 0.029(3) 0.005(2) 0.002(2) 0.000(2)
O3 0.0188(18) 0.023(2) 0.0234(19) 0.0068(15) -0.0014(16) 0.0010(17)
C6 0.014(2) 0.024(3) 0.020(3) 0.002(2) -0.002(2) -0.001(2)
Cl2 0.0186(6) 0.0266(6) 0.0212(6) 0.0054(5) 0.0003(5) -0.0036(6)
C7 0.018(2) 0.018(2) 0.023(3) 0.004(2) 0.001(2) 0.001(2)
Cl3 0.0241(7) 0.0224(6) 0.0285(7) -0.0013(6) 0.0001(5) 0.0063(6)
C8 0.013(3) 0.025(3) 0.027(3) 0.001(2) -0.002(2) -0.002(2)
C9 0.028(3) 0.020(3) 0.020(3) 0.002(2) 0.004(2) 0.002(2)
C10 0.023(3) 0.023(3) 0.017(3) 0.000(2) 0.001(2) -0.004(2)
C11 0.019(3) 0.022(3) 0.023(3) 0.001(2) 0.003(2) -0.001(2)
C12 0.015(3) 0.022(3) 0.024(3) 0.001(2) 0.004(2) 0.000(2)
C13 0.021(3) 0.019(3) 0.023(3) -0.003(2) 0.001(2) -0.003(2)
C14 0.025(3) 0.023(3) 0.026(3) 0.002(2) -0.004(2) 0.001(2)
C15 0.027(3) 0.023(3) 0.031(3) -0.004(2) -0.004(3) 0.004(2)
C16 0.022(3) 0.027(3) 0.024(3) 0.003(2) -0.006(2) -0.001(2)
C17 0.029(3) 0.034(3) 0.025(3) 0.000(3) -0.005(2) -0.001(3)

loop_
_atom_type_symbol
_atom_type_description
_atom_type_scat_dispersion_real
_atom_type_scat_dispersion_imag
_atom_type_scat_source
C C 0.0181 0.0091 'International Tables Vol C Tables 4.2.6.8 and 6.1.1.4'
H H 0.0000 0.0000 'International Tables Vol C Tables 4.2.6.8 and 6.1.1.4'
O O 0.0492 0.0322 'International Tables Vol C Tables 4.2.6.8 and 6.1.1.4'
Cl Cl 0.3639 0.7018 'International Tables Vol C Tables 4.2.6.8 and 6.1.1.4'

loop_
_geom_angle_atom_site_label_1
_geom_angle_atom_site_label_2
_geom_angle_atom_site_label_3
_geom_angle
O1 C1 O2 124.2(5)
O1 C1 C2 126.4(5)
O2 C1 C2 109.4(5)
C1 O2 C16 117.9(4)
C3 C2 C1 121.5(5)
C3 C2 H2 119.2
C1 C2 H2 119.2
C2 C3 C4 120.5(5)
C2 C3 H3 119.7
C4 C3 H3 119.7
C3 C4 C5 111.5(5)
C3 C4 Cl1 109.0(4)
C5 C4 Cl1 110.2(4)
C3 C4 H4 108.7
C5 C4 H4 108.7
Cl1 C4 H4 108.7
O3 C5 C6 104.9(4)
O3 C5 C4 111.9(4)
C6 C5 C4 114.2(4)
O3 C5 H5 108.6
C6 C5 H5 108.6
C4 C5 H5 108.6
C5 O3 H3A 109.5
C5 C6 C7 115.0(4)
C5 C6 Cl2 109.2(4)
C7 C6 Cl2 111.1(4)
C5 C6 H6 107.1
C7 C6 H6 107.1
Cl2 C6 H6 107.1
C8 C7 C6 115.1(4)
C8 C7 Cl3 109.9(4)
C6 C7 Cl3 108.9(4)
C8 C7 H7 107.5
C6 C7 H7 107.5
Cl3 C7 H7 107.5
C7 C8 C9 113.8(5)
C7 C8 H8A 108.8
C9 C8 H8A 108.8
C7 C8 H8B 108.8
C9 C8 H8B 108.8
H8A C8 H8B 107.7
C10 C9 C8 112.6(4)
C10 C9 H9A 109.1
C8 C9 H9A 109.1
C10 C9 H9B 109.1
C8 C9 H9B 109.1
H9A C9 H9B 107.8
C9 C10 C11 113.3(5)
C9 C10 H10A 108.9
C11 C10 H10A 108.9
C9 C10 H10B 108.9
C11 C10 H10B 108.9
H10A C10 H10B 107.7
C10 C11 C12 113.6(4)
C10 C11 H11A 108.8
C12 C11 H11A 108.8
C10 C11 H11B 108.8
C12 C11 H11B 108.8
H11A C11 H11B 107.7
C13 C12 C11 114.0(4)
C13 C12 H12A 108.8
C11 C12 H12A 108.8
C13 C12 H12B 108.8
C11 C12 H12B 108.8
H12A C12 H12B 107.7
C12 C13 C14 113.3(4)
C12 C13 H13A 108.9
C14 C13 H13A 108.9
C12 C13 H13B 108.9
C14 C13 H13B 108.9
H13A C13 H13B 107.7
C13 C14 C15 113.6(5)
C13 C14 H14A 108.8
C15 C14 H14A 108.8
C13 C14 H14B 108.8
C15 C14 H14B 108.8
H14A C14 H14B 107.7
C14 C15 H15A 109.5
C14 C15 H15B 109.5
H15A C15 H15B 109.5
C14 C15 H15C 109.5
H15A C15 H15C 109.5
H15B C15 H15C 109.5
O2 C16 C17 107.4(5)
O2 C16 H16A 110.2
C17 C16 H16A 110.2
O2 C16 H16B 110.2
C17 C16 H16B 110.2
H16A C16 H16B 108.5
C16 C17 H17A 109.5
C16 C17 H17B 109.5
H17A C17 H17B 109.5
C16 C17 H17C 109.5
H17A C17 H17C 109.5
H17B C17 H17C 109.5

loop_
_geom_bond_atom_site_label_1
_geom_bond_atom_site_label_2
_geom_bond_distance
C1 O1 1.204(7)
C1 O2 1.345(7)
C1 C2 1.480(7)
O2 C16 1.447(6)
C2 C3 1.319(8)
C2 H2 0.9500
C3 C4 1.498(7)
C3 H3 0.9500
C4 C5 1.532(8)
C4 Cl1 1.825(6)
C4 H4 1.0000
C5 O3 1.427(6)
C5 C6 1.515(7)
C5 H5 1.0000
O3 H3A 0.8400
C6 C7 1.529(7)
C6 Cl2 1.803(5)
C6 H6 1.0000
C7 C8 1.507(7)
C7 Cl3 1.829(5)
C7 H7 1.0000
C8 C9 1.527(8)
C8 H8A 0.9900
C8 H8B 0.9900
C9 C10 1.517(7)
C9 H9A 0.9900
C9 H9B 0.9900
C10 C11 1.525(8)
C10 H10A 0.9900
C10 H10B 0.9900
C11 C12 1.526(7)
C11 H11A 0.9900
C11 H11B 0.9900
C12 C13 1.514(7)
C12 H12A 0.9900
C12 H12B 0.9900
C13 C14 1.518(8)
C13 H13A 0.9900
C13 H13B 0.9900
C14 C15 1.525(8)
C14 H14A 0.9900
C14 H14B 0.9900
C15 H15A 0.9800
C15 H15B 0.9800
C15 H15C 0.9800
C16 C17 1.501(8)
C16 H16A 0.9900
C16 H16B 0.9900
C17 H17A 0.9800
C17 H17B 0.9800
C17 H17C 0.9800

loop_
_geom_hbond_atom_site_label_D
_geom_hbond_atom_site_label_H
_geom_hbond_atom_site_label_A
_geom_hbond_distance_DH
_geom_hbond_distance_HA
_geom_hbond_distance_DA
_geom_hbond_angle_DHA
_geom_hbond_site_symmetry_A
O3 H3A O1 0.84 1.99 2.815(5) 166.7 3_566

loop_
_geom_torsion_atom_site_label_1
_geom_torsion_atom_site_label_2
_geom_torsion_atom_site_label_3
_geom_torsion_atom_site_label_4
_geom_torsion
O1 C1 O2 C16 1.5(8)
C2 C1 O2 C16 -178.7(4)
O1 C1 C2 C3 -16.9(9)
O2 C1 C2 C3 163.3(5)
C1 C2 C3 C4 176.1(5)
C2 C3 C4 C5 -121.3(6)
C2 C3 C4 Cl1 116.8(5)
C3 C4 C5 O3 -60.8(6)
Cl1 C4 C5 O3 60.4(5)
C3 C4 C5 C6 -179.7(4)
Cl1 C4 C5 C6 -58.5(5)
O3 C5 C6 C7 55.7(6)
C4 C5 C6 C7 178.6(5)
O3 C5 C6 Cl2 -178.7(3)
C4 C5 C6 Cl2 -55.8(5)
C5 C6 C7 C8 179.9(4)
Cl2 C6 C7 C8 55.3(5)
C5 C6 C7 Cl3 56.0(5)
Cl2 C6 C7 Cl3 -68.6(4)
C6 C7 C8 C9 167.8(5)
Cl3 C7 C8 C9 -68.8(5)
C7 C8 C9 C10 -162.2(5)
C8 C9 C10 C11 174.6(5)
C9 C10 C11 C12 -173.7(5)
C10 C11 C12 C13 177.7(5)
C11 C12 C13 C14 -179.5(5)
C12 C13 C14 C15 179.8(5)
C1 O2 C16 C17 158.5(5)
